data_2213131
loop_
_publ_author_name
'P. S. Patil'
'Hoong-Kun Fun'
'Suchada Chantrapromma'
'S. M. Dharmaprakash'

_publ_section_title
;
 1-(4-Chlorophenyl)-3-(4-ethoxyphenyl)prop-2-en-1-one
;
_journal_coeditor_code BI2170
_journal_issue 5
_journal_name_full 'Acta Crystallographica Section E'
_journal_page_first o2497
_journal_page_last o2498
_journal_paper_doi 10.1107/S1600536807017394
_journal_volume 63
_journal_year 2007
_chemical_formula_iupac 'C17 H15 Cl O2'
_chemical_formula_moiety 'C17 H15 Cl O2'
_chemical_formula_sum 'C17 H15 Cl O2'
_chemical_formula_weight 286.74
_chemical_name_systematic
;
1-(4-Chlorophenyl)-3-(4-ethoxyphenyl)prop-2-en-1-one
;
_space_group_IT_number 4
_symmetry_cell_setting monoclinic
_symmetry_space_group_name_Hall 'P 2yb'
_symmetry_space_group_name_H-M 'P 1 21 1'
_atom_sites_solution_hydrogens geom
_atom_sites_solution_primary direct
_atom_sites_solution_secondary difmap
_audit_creation_method SHELXL-97
_cell_angle_alpha 90.00
_cell_angle_beta 91.823(2)
_cell_angle_gamma 90.00
_cell_formula_units_Z 2
_cell_length_a 3.94790(10)
_cell_length_b 10.1234(3)
_cell_length_c 17.2553(6)
_cell_measurement_reflns_used 3788
_cell_measurement_temperature 100(2)
_cell_measurement_theta_max 30.00
_cell_measurement_theta_min 1.18
_cell_volume 689.28(4)
_computing_cell_refinement 'SAINT (Bruker, 2005)'
_computing_data_collection 'APEX2 (Bruker, 2005)'
_computing_data_reduction SAINT
_computing_molecular_graphics SHELXTL
_computing_publication_material
;
SHELXTL and PLATON (Spek, 2003)
;
_computing_structure_refinement SHELXTL
_computing_structure_solution 'SHELXTL (Bruker, 1997)'
_diffrn_ambient_temperature 100(2)
_diffrn_measured_fraction_theta_full 0.999
_diffrn_measured_fraction_theta_max 0.999
_diffrn_measurement_device_type 'Bruker SMART APEX2 CCD'
_diffrn_measurement_method \w
_diffrn_radiation_monochromator graphite
_diffrn_radiation_source 'fine-focus sealed tube'
_diffrn_radiation_type MoK\a
_diffrn_radiation_wavelength 0.71073
_diffrn_reflns_av_R_equivalents 0.0404
_diffrn_reflns_av_sigmaI/netI 0.0432
_diffrn_reflns_limit_h_max 5
_diffrn_reflns_limit_h_min -5
_diffrn_reflns_limit_k_max 13
_diffrn_reflns_limit_k_min -14
_diffrn_reflns_limit_l_max 24
_diffrn_reflns_limit_l_min -21
_diffrn_reflns_number 11477
_diffrn_reflns_theta_full 30.00
_diffrn_reflns_theta_max 30.00
_diffrn_reflns_theta_min 1.18
_diffrn_standards_number 0
_exptl_absorpt_coefficient_mu 0.275
_exptl_absorpt_correction_T_max 0.973
_exptl_absorpt_correction_T_min 0.889
_exptl_absorpt_correction_type multi-scan
_exptl_absorpt_process_details '(SADABS; Bruker, 2005)'
_exptl_crystal_colour colourless
_exptl_crystal_density_diffrn 1.382
_exptl_crystal_density_method 'not measured'
_exptl_crystal_description plate
_exptl_crystal_F_000 300
_exptl_crystal_size_max 0.44
_exptl_crystal_size_mid 0.32
_exptl_crystal_size_min 0.10
_refine_diff_density_max 0.536
_refine_diff_density_min -0.229
_refine_ls_abs_structure_details 'Flack (1983), 1674 Friedel pairs'
_refine_ls_abs_structure_Flack 0.00(6)
_refine_ls_extinction_method none
_refine_ls_goodness_of_fit_ref 1.037
_refine_ls_hydrogen_treatment constr
_refine_ls_matrix_type full
_refine_ls_number_parameters 182
_refine_ls_number_reflns 3788
_refine_ls_number_restraints 1
_refine_ls_restrained_S_all 1.037
_refine_ls_R_factor_all 0.0496
_refine_ls_R_factor_gt 0.0415
_refine_ls_shift/su_max 0.000
_refine_ls_shift/su_mean 0.000
_refine_ls_structure_factor_coef Fsqd
_refine_ls_weighting_details 'calc w=1/[\s^2^(Fo^2^)+(0.0538P)^2^+0.1189P] where P=(Fo^2^+2Fc^2^)/3'
_refine_ls_weighting_scheme calc
_refine_ls_wR_factor_gt 0.0973
_refine_ls_wR_factor_ref 0.1036
_reflns_number_gt 3336
_reflns_number_total 3788
_reflns_threshold_expression I>2\s(I)
_cod_data_source_file bi2170.cif
_cod_data_source_block I
_cod_original_sg_symbol_H-M 'P 21'
_cod_database_code 2213131
_cod_database_fobs_code 2213131

loop_
_symmetry_equiv_pos_as_xyz
'x, y, z'
'-x, y+1/2, -z'

loop_
_atom_site_type_symbol
_atom_site_label
_atom_site_fract_x
_atom_site_fract_y
_atom_site_fract_z
_atom_site_U_iso_or_equiv
_atom_site_adp_type
_atom_site_calc_flag
_atom_site_refinement_flags
_atom_site_occupancy
Cl Cl1 0.42020(12) 0.11483(5) 0.00104(3) 0.03208(13) Uani d . 1
O O1 -0.1443(4) 0.52917(15) 0.26898(9) 0.0319(3) Uani d . 1
O O2 0.5196(3) 0.40089(14) 0.73151(8) 0.0270(3) Uani d . 1
C C1 0.0635(5) 0.39873(19) 0.13637(12) 0.0259(4) Uani d . 1
H H1A -0.0493 0.4789 0.1302 0.031 Uiso calc R 1
C C2 0.1462(5) 0.3270(2) 0.07149(12) 0.0255(4) Uani d . 1
H H2A 0.0922 0.3586 0.0220 0.031 Uiso calc R 1
C C3 0.3116(5) 0.20672(19) 0.08166(12) 0.0242(4) Uani d . 1
C C4 0.3944(5) 0.15839(19) 0.15434(11) 0.0246(4) Uani d . 1
H H4A 0.5058 0.0779 0.1601 0.029 Uiso calc R 1
C C5 0.3095(5) 0.23128(19) 0.21890(12) 0.0240(4) Uani d . 1
H H5A 0.3620 0.1985 0.2682 0.029 Uiso calc R 1
C C6 0.1458(5) 0.35349(19) 0.21098(11) 0.0225(4) Uani d . 1
C C7 0.0470(5) 0.43489(19) 0.27902(12) 0.0252(4) Uani d . 1
C C8 0.1838(5) 0.3997(2) 0.35679(12) 0.0269(4) Uani d . 1
H H8A 0.3348 0.3296 0.3622 0.032 Uiso calc R 1
C C9 0.0948(5) 0.46689(19) 0.41984(12) 0.0255(4) Uani d . 1
H H9A -0.0596 0.5353 0.4117 0.031 Uiso calc R 1
C C10 0.2127(5) 0.44499(19) 0.49988(12) 0.0252(4) Uani d . 1
C C11 0.4009(5) 0.33336(19) 0.52389(13) 0.0263(4) Uani d . 1
H H11A 0.4587 0.2709 0.4870 0.032 Uiso calc R 1
C C12 0.5019(5) 0.31348(19) 0.59980(12) 0.0268(4) Uani d . 1
H H12A 0.6218 0.2377 0.6139 0.032 Uiso calc R 1
C C13 0.4238(5) 0.40761(19) 0.65590(12) 0.0236(4) Uani d . 1
C C14 0.2329(5) 0.51904(19) 0.63338(11) 0.0246(4) Uani d . 1
H H14A 0.1765 0.5817 0.6702 0.030 Uiso calc R 1
C C15 0.1287(5) 0.5362(2) 0.55704(12) 0.0257(4) Uani d . 1
H H15A -0.0002 0.6099 0.5433 0.031 Uiso calc R 1
C C16 0.7087(5) 0.2854(2) 0.75805(13) 0.0292(4) Uani d . 1
H H16A 0.9039 0.2718 0.7263 0.035 Uiso calc R 1
H H16B 0.5666 0.2074 0.7545 0.035 Uiso calc R 1
C C17 0.8211(6) 0.3096(2) 0.84097(13) 0.0337(5) Uani d . 1
H H17A 0.9578 0.3880 0.8439 0.051 Uiso calc R 1
H H17B 0.9514 0.2355 0.8598 0.051 Uiso calc R 1
H H17C 0.6259 0.3207 0.8721 0.051 Uiso calc R 1

loop_
_atom_site_aniso_label
_atom_site_aniso_U_11
_atom_site_aniso_U_22
_atom_site_aniso_U_33
_atom_site_aniso_U_12
_atom_site_aniso_U_13
_atom_site_aniso_U_23
Cl1 0.0364(2) 0.0315(2) 0.0284(2) -0.0010(2) 0.00127(17) -0.0058(2)
O1 0.0335(8) 0.0238(7) 0.0385(9) 0.0034(6) 0.0011(6) -0.0013(6)
O2 0.0263(7) 0.0222(7) 0.0322(8) 0.0028(6) -0.0033(5) -0.0021(6)
C1 0.0284(10) 0.0183(9) 0.0309(10) -0.0001(8) -0.0012(8) 0.0013(8)
C2 0.0297(10) 0.0220(9) 0.0245(9) -0.0027(8) -0.0039(7) 0.0045(7)
C3 0.0246(9) 0.0219(9) 0.0261(10) -0.0041(7) -0.0002(7) -0.0039(7)
C4 0.0230(9) 0.0200(8) 0.0306(10) 0.0009(7) -0.0015(7) 0.0011(7)
C5 0.0261(9) 0.0218(9) 0.0239(10) -0.0006(7) -0.0020(7) 0.0020(7)
C6 0.0216(9) 0.0199(9) 0.0262(9) -0.0042(7) 0.0015(7) 0.0001(7)
C7 0.0258(9) 0.0204(9) 0.0297(10) -0.0033(7) 0.0025(7) 0.0007(7)
C8 0.0236(9) 0.0247(9) 0.0322(10) 0.0006(8) 0.0005(7) 0.0007(8)
C9 0.0216(9) 0.0222(9) 0.0329(11) -0.0027(7) 0.0024(7) 0.0000(7)
C10 0.0243(9) 0.0230(9) 0.0285(10) -0.0046(7) 0.0035(7) -0.0032(8)
C11 0.0260(9) 0.0192(9) 0.0340(10) -0.0022(7) 0.0064(8) -0.0049(8)
C12 0.0233(9) 0.0202(9) 0.0369(11) -0.0006(7) 0.0023(7) -0.0038(8)
C13 0.0189(8) 0.0201(8) 0.0319(10) -0.0037(7) 0.0015(7) -0.0025(8)
C14 0.0228(9) 0.0201(8) 0.0310(10) -0.0011(7) 0.0025(7) -0.0064(7)
C15 0.0235(9) 0.0194(9) 0.0344(11) -0.0002(7) 0.0019(7) -0.0034(7)
C16 0.0235(9) 0.0206(9) 0.0434(13) 0.0017(7) 0.0005(8) 0.0014(8)
C17 0.0320(11) 0.0304(11) 0.0388(13) 0.0019(9) -0.0001(9) 0.0077(9)

loop_
_atom_type_symbol
_atom_type_description
_atom_type_scat_dispersion_real
_atom_type_scat_dispersion_imag
_atom_type_scat_source
C C 0.0033 0.0016 'International Tables Vol C Tables 4.2.6.8 and 6.1.1.4'
H H 0.0000 0.0000 'International Tables Vol C Tables 4.2.6.8 and 6.1.1.4'
O O 0.0106 0.0060 'International Tables Vol C Tables 4.2.6.8 and 6.1.1.4'
Cl Cl 0.1484 0.1585 'International Tables Vol C Tables 4.2.6.8 and 6.1.1.4'

loop_
_geom_angle_atom_site_label_1
_geom_angle_atom_site_label_2
_geom_angle_atom_site_label_3
_geom_angle
C13 O2 C16 118.10(15)
C2 C1 C6 121.40(18)
C2 C1 H1A 119.3
C6 C1 H1A 119.3
C1 C2 C3 118.69(18)
C1 C2 H2A 120.7
C3 C2 H2A 120.7
C4 C3 C2 121.57(18)
C4 C3 Cl1 118.79(15)
C2 C3 Cl1 119.64(15)
C3 C4 C5 119.13(18)
C3 C4 H4A 120.4
C5 C4 H4A 120.4
C4 C5 C6 120.96(18)
C4 C5 H5A 119.5
C6 C5 H5A 119.5
C1 C6 C5 118.25(17)
C1 C6 C7 118.97(18)
C5 C6 C7 122.75(17)
O1 C7 C8 121.52(19)
O1 C7 C6 119.52(18)
C8 C7 C6 118.96(17)
C9 C8 C7 121.27(19)
C9 C8 H8A 119.4
C7 C8 H8A 119.4
C8 C9 C10 127.40(19)
C8 C9 H9A 116.3
C10 C9 H9A 116.3
C15 C10 C11 117.21(18)
C15 C10 C9 119.42(18)
C11 C10 C9 123.34(18)
C12 C11 C10 122.24(18)
C12 C11 H11A 118.9
C10 C11 H11A 118.9
C11 C12 C13 119.79(18)
C11 C12 H12A 120.1
C13 C12 H12A 120.1
O2 C13 C12 125.01(18)
O2 C13 C14 116.08(17)
C12 C13 C14 118.91(18)
C15 C14 C13 120.44(18)
C15 C14 H14A 119.8
C13 C14 H14A 119.8
C14 C15 C10 121.37(18)
C14 C15 H15A 119.3
C10 C15 H15A 119.3
O2 C16 C17 107.59(17)
O2 C16 H16A 110.2
C17 C16 H16A 110.2
O2 C16 H16B 110.2
C17 C16 H16B 110.2
H16A C16 H16B 108.5
C16 C17 H17A 109.5
C16 C17 H17B 109.5
H17A C17 H17B 109.5
C16 C17 H17C 109.5
H17A C17 H17C 109.5
H17B C17 H17C 109.5

loop_
_geom_bond_atom_site_label_1
_geom_bond_atom_site_label_2
_geom_bond_distance
Cl1 C3 1.738(2)
O1 C7 1.226(2)
O2 C13 1.348(2)
O2 C16 1.453(2)
C1 C2 1.382(3)
C1 C6 1.395(3)
C1 H1A 0.930
C2 C3 1.390(3)
C2 H2A 0.930
C3 C4 1.376(3)
C4 C5 1.386(3)
C4 H4A 0.930
C5 C6 1.400(3)
C5 H5A 0.930
C6 C7 1.496(3)
C7 C8 1.474(3)
C8 C9 1.339(3)
C8 H8A 0.930
C9 C10 1.460(3)
C9 H9A 0.930
C10 C15 1.398(3)
C10 C11 1.407(3)
C11 C12 1.372(3)
C11 H11A 0.930
C12 C13 1.400(3)
C12 H12A 0.930
C13 C14 1.405(3)
C14 C15 1.379(3)
C14 H14A 0.930
C15 H15A 0.930
C16 C17 1.505(3)
C16 H16A 0.970
C16 H16B 0.970
C17 H17A 0.960
C17 H17B 0.960
C17 H17C 0.960

loop_
_geom_torsion_atom_site_label_1
_geom_torsion_atom_site_label_2
_geom_torsion_atom_site_label_3
_geom_torsion_atom_site_label_4
_geom_torsion
C6 C1 C2 C3 0.7(3)
C1 C2 C3 C4 -0.1(3)
C1 C2 C3 Cl1 -179.71(15)
C2 C3 C4 C5 0.2(3)
Cl1 C3 C4 C5 179.82(15)
C3 C4 C5 C6 -0.9(3)
C2 C1 C6 C5 -1.3(3)
C2 C1 C6 C7 -179.45(17)
C4 C5 C6 C1 1.4(3)
C4 C5 C6 C7 179.47(18)
C1 C6 C7 O1 10.3(3)
C5 C6 C7 O1 -167.77(18)
C1 C6 C7 C8 -169.50(18)
C5 C6 C7 C8 12.4(3)
O1 C7 C8 C9 2.3(3)
C6 C7 C8 C9 -177.90(18)
C7 C8 C9 C10 -178.96(18)
C8 C9 C10 C15 171.2(2)
C8 C9 C10 C11 -10.8(3)
C15 C10 C11 C12 -0.4(3)
C9 C10 C11 C12 -178.41(18)
C10 C11 C12 C13 -1.4(3)
C16 O2 C13 C12 -2.2(3)
C16 O2 C13 C14 178.15(16)
C11 C12 C13 O2 -177.61(17)
C11 C12 C13 C14 2.1(3)
O2 C13 C14 C15 178.74(17)
C12 C13 C14 C15 -0.9(3)
C13 C14 C15 C10 -0.9(3)
C11 C10 C15 C14 1.5(3)
C9 C10 C15 C14 179.63(18)
C13 O2 C16 C17 173.06(16)

loop_
_cod_related_entry_id
_cod_related_entry_database
_cod_related_entry_code
1 ChemSpider 23596472
